data_7159392
loop_
_publ_author_name
'Debnath, Shubham'
'Chauhan, Sachin'
'Kumara Swamy, K. C.'

_publ_section_title
;
 (3 + 3) Annulation of acetoxy allenoates with enolisable carbonyl
 substrates leading to fused pyrans.
;
_journal_issue 24
_journal_name_full 'Organic &amp; biomolecular chemistry'
_journal_page_first 5021
_journal_page_last 5032
_journal_paper_doi 10.1039/d3ob00597f
_journal_volume 21
_journal_year 2023
_chemical_formula_moiety 'C24 H25 N O5 S'
_chemical_formula_sum 'C24 H25 N O5 S'
_chemical_formula_weight 439.51
_space_group_crystal_system triclinic
_space_group_IT_number 2
_space_group_name_Hall '-P 1'
_space_group_name_H-M_alt 'P -1'
_atom_sites_solution_hydrogens geom
_atom_sites_solution_primary dual
_audit_creation_date 2022-11-18
_audit_creation_method
;
Olex2 1.3-ac4
(compiled 2018.12.18 svn.r3554 for Rigaku Oxford Diffraction, GUI svn.r1)
;
_audit_update_record
;
2023-04-18 deposited with the CCDC.	2023-05-24 downloaded from the CCDC.
;
_cell_angle_alpha 93.409(2)
_cell_angle_beta 114.609(3)
_cell_angle_gamma 95.175(2)
_cell_formula_units_Z 2
_cell_length_a 10.3479(3)
_cell_length_b 10.5057(3)
_cell_length_c 11.7663(3)
_cell_measurement_reflns_used 9378
_cell_measurement_temperature 299.07
_cell_measurement_theta_max 25.2350
_cell_measurement_theta_min 1.9850
_cell_volume 1151.55(6)
_computing_cell_refinement 'CrysAlisPro 1.171.40.35a (Rigaku OD, 2018)'
_computing_data_collection 'CrysAlisPro 1.171.40.35a (Rigaku OD, 2018)'
_computing_data_reduction 'CrysAlisPro 1.171.40.35a (Rigaku OD, 2018)'
_computing_molecular_graphics 'Olex2 (Dolomanov et al., 2009)'
_computing_publication_material 'Olex2 (Dolomanov et al., 2009)'
_computing_structure_refinement 'ShelXL (Sheldrick, 2015)'
_computing_structure_solution 'ShelXT (Sheldrick, 2015)'
_diffrn_ambient_environment air
_diffrn_ambient_temperature 299.07
_diffrn_detector 'CCD plate'
_diffrn_detector_area_resol_mean 10.0000
_diffrn_detector_type HyPix3000
_diffrn_measured_fraction_theta_full 1.000
_diffrn_measured_fraction_theta_max 0.964
_diffrn_measurement_details
;
List of Runs (angles in degrees, time in seconds):

  # Type    Start    End  Width  t~exp~   \w     \q     \k     \f   Frames
#--------------------------------------------------------------------------
  1  \w    -56.00  39.00   0.50    4.00    --   16.22 -35.00 -32.00  190
  2  \w    -37.00  22.00   0.50    4.00    --  -14.97 -94.00 -60.00  118
  3  \w     10.00  71.00   0.50    4.00    --   16.22-125.00-120.00  122
  4  \w    -37.00  22.00   0.50    4.00    --  -14.97 -94.00-150.00  118
  5  \w    -37.00  53.00   0.50    4.00    --   16.22 -94.00-180.00  180
  6  \w    -54.00  41.00   0.50    4.00    --   16.22 -45.00-150.00  190
  7  \w    -11.00  86.00   0.50    4.00    --   16.22  61.00-180.00  194
  8  \w    -26.00   7.00   0.50    4.00    --   16.22 104.00-169.28   66
  9  \w    -69.00 -10.00   0.50    4.00    --  -14.97 125.00 -90.00  118
 10  \w    -87.00   8.00   0.50    4.00    --  -14.97 -35.00 -32.00  190
 11  \w    -37.00  53.00   0.50    4.00    --   16.22 -94.00  30.00  180
 12  \w    -37.00  58.00   0.50    4.00    --  -14.97  35.00 124.00  190
 13  \w     -6.00  89.00   0.50    4.00    --   16.22  35.00 124.00  190
 14  \w    -37.00  22.00   0.50    4.00    --  -14.97 -94.00  60.00  118
 15  \w    -56.00  47.00   0.50    4.00    --   16.22 -77.00  30.00  206
 16  \w    -57.00  41.00   0.50    4.00    --   16.22 -30.00  60.00  196
 17  \w    -69.00 -10.00   0.50    4.00    --  -14.97 125.00  90.00  118
 18  \w    -69.00 -10.00   0.50    4.00    --  -14.97 125.00  60.00  118
 19  \w    -69.00 -10.00   0.50    4.00    --  -14.97 125.00  30.00  118
 20  \w    -88.00  16.00   0.50    4.00    --  -14.97 -77.00 -30.00  208
 21  \w    -57.00  41.00   0.50    4.00    --   16.22 -30.00-120.00  196
 22  \w    -85.00  10.00   0.50    4.00    --  -14.97 -45.00-150.00  190
;
_diffrn_measurement_device 'four-circle diffractometer'
_diffrn_measurement_device_type 'XtaLAB Synergy, Single source at offset/far, HyPix3000'
_diffrn_measurement_method '\w scans'
_diffrn_orient_matrix_type 'CrysAlisPro convention (1999,Acta A55,543-557)'
_diffrn_orient_matrix_UB_11 0.0167252000
_diffrn_orient_matrix_UB_12 -0.0580543000
_diffrn_orient_matrix_UB_13 -0.0215037000
_diffrn_orient_matrix_UB_21 0.0444514000
_diffrn_orient_matrix_UB_22 0.0357556000
_diffrn_orient_matrix_UB_23 -0.0223449000
_diffrn_orient_matrix_UB_31 0.0593391000
_diffrn_orient_matrix_UB_32 0.0006404000
_diffrn_orient_matrix_UB_33 0.0590392000
_diffrn_radiation_monochromator mirror
_diffrn_radiation_probe x-ray
_diffrn_radiation_type MoK\a
_diffrn_radiation_wavelength 0.71073
_diffrn_reflns_av_R_equivalents 0.0864
_diffrn_reflns_av_unetI/netI 0.0556
_diffrn_reflns_Laue_measured_fraction_full 1.000
_diffrn_reflns_Laue_measured_fraction_max 0.964
_diffrn_reflns_limit_h_max 13
_diffrn_reflns_limit_h_min -12
_diffrn_reflns_limit_k_max 13
_diffrn_reflns_limit_k_min -13
_diffrn_reflns_limit_l_max 14
_diffrn_reflns_limit_l_min -14
_diffrn_reflns_number 26830
_diffrn_reflns_point_group_measured_fraction_full 1.000
_diffrn_reflns_point_group_measured_fraction_max 0.964
_diffrn_reflns_theta_full 25.242
_diffrn_reflns_theta_max 26.923
_diffrn_reflns_theta_min 1.915
_diffrn_source 'micro-focus sealed X-ray tube'
_diffrn_source_type 'PhotonJet (Mo) X-ray Source'
_exptl_absorpt_coefficient_mu 0.175
_exptl_absorpt_correction_T_max 1.00000
_exptl_absorpt_correction_T_min 0.58685
_exptl_absorpt_correction_type multi-scan
_exptl_absorpt_process_details
;
CrysAlisPro 1.171.40.35a (Rigaku Oxford Diffraction, 2018)
Empirical absorption correction using spherical harmonics,
 implemented in SCALE3 ABSPACK scaling algorithm.
;
_exptl_crystal_colour 'metallic yellowish yellow'
_exptl_crystal_colour_lustre metallic
_exptl_crystal_colour_modifier yellowish
_exptl_crystal_colour_primary yellow
_exptl_crystal_density_diffrn 1.268
_exptl_crystal_description plate
_exptl_crystal_F_000 464
_exptl_crystal_size_max 0.2
_exptl_crystal_size_mid 0.17
_exptl_crystal_size_min 0.14
_refine_diff_density_max 0.435
_refine_diff_density_min -0.422
_refine_diff_density_rms 0.059
_refine_ls_extinction_method none
_refine_ls_goodness_of_fit_ref 1.041
_refine_ls_hydrogen_treatment constr
_refine_ls_matrix_type full
_refine_ls_number_parameters 284
_refine_ls_number_reflns 4815
_refine_ls_number_restraints 0
_refine_ls_restrained_S_all 1.041
_refine_ls_R_factor_all 0.1099
_refine_ls_R_factor_gt 0.0656
_refine_ls_shift/su_max 0.000
_refine_ls_shift/su_mean 0.000
_refine_ls_structure_factor_coef Fsqd
_refine_ls_weighting_details 'w=1/[\s^2^(Fo^2^)+(0.0970P)^2^+0.2491P] where P=(Fo^2^+2Fc^2^)/3'
_refine_ls_weighting_scheme calc
_refine_ls_wR_factor_gt 0.1731
_refine_ls_wR_factor_ref 0.2083
_reflns_Friedel_coverage 0.000
_reflns_number_gt 2815
_reflns_number_total 4815
_reflns_threshold_expression 'I > 2\s(I)'
_cod_data_source_file d3ob00597f2.cif
_cod_data_source_block compound3ah
_cod_depositor_comments 'Adding full bibliography for 7159392--7159395.cif.'
_cod_original_cell_volume 1151.54(6)
_cod_database_code 7159392
_shelx_shelxl_version_number 2018/3
_chemical_oxdiff_formula 'C H N O S'
_shelx_space_group_comment
;
The symmetry employed for this shelxl refinement is uniquely defined
by the following loop, which should always be used as a source of
symmetry information in preference to the above space-group names.
They are only intended as comments.
;
_shelx_estimated_absorpt_t_max 0.976
_shelx_estimated_absorpt_t_min 0.966
_reflns_odcompleteness_completeness 99.68
_reflns_odcompleteness_iscentric 1
_reflns_odcompleteness_theta 26.32
_olex2_refinement_description
;
1. Fixed Uiso
 At 1.2 times of:
  All C(H) groups, All C(H,H) groups
 At 1.5 times of:
  All C(H,H,H) groups
2.a Ternary CH refined with riding coordinates:
 C3(H3)
2.b Secondary CH2 refined with riding coordinates:
 C16(H16A,H16B), C18(H18A,H18B)
2.c Aromatic/amide H refined with riding coordinates:
 C2(H2), C13(H13), C10(H10), C14(H14), C7(H7), C15(H15), C9(H9), C8(H8)
2.d Idealised Me refined as rotating group:
 C22(H22A,H22B,H22C), C24(H24A,H24B,H24C), C23(H23A,H23B,H23C), C19(H19A,H19B,
 H19C)
;
_olex2_submission_special_instructions 'No special instructions were received'
_oxdiff_exptl_absorpt_empirical_details
;
Empirical correction (ABSPACK) includes:
- Absorption correction using spherical harmonics
- Frame scaling
;
_oxdiff_exptl_absorpt_empirical_full_max 4.133
_oxdiff_exptl_absorpt_empirical_full_min 0.394

loop_
_space_group_symop_operation_xyz
'x, y, z'
'-x, -y, -z'

loop_
_atom_site_label
_atom_site_type_symbol
_atom_site_fract_x
_atom_site_fract_y
_atom_site_fract_z
_atom_site_U_iso_or_equiv
_atom_site_adp_type
_atom_site_occupancy
_atom_site_site_symmetry_order
_atom_site_calc_flag
_atom_site_refinement_flags_posn
_atom_site_refinement_flags_adp
_atom_site_refinement_flags_occupancy
_atom_site_disorder_assembly
_atom_site_disorder_group
S1 S 0.35221(9) 0.76555(8) 0.62475(9) 0.0783(3) Uani 1 1 d . . . . .
O1 O 0.3542(2) 0.36823(17) 0.73345(18) 0.0589(5) Uani 1 1 d . . . . .
O2 O 0.1898(2) 0.2487(2) 0.8170(2) 0.0749(6) Uani 1 1 d . . . . .
N1 N 0.2663(2) 0.4574(2) 0.8743(2) 0.0557(6) Uani 1 1 d . . . . .
O5 O 0.2342(2) 0.3613(2) 0.4243(2) 0.0871(7) Uani 1 1 d . . . . .
O4 O 0.2037(3) 0.1543(2) 0.4506(3) 0.0967(8) Uani 1 1 d . . . . .
C5 C 0.3577(3) 0.4665(2) 0.8141(2) 0.0500(6) Uani 1 1 d . . . . .
C4 C 0.4384(3) 0.5815(2) 0.8439(2) 0.0491(6) Uani 1 1 d . . . . .
O3 O 0.0823(3) 0.3656(3) 0.9106(3) 0.1089(10) Uani 1 1 d . . . . .
C1 C 0.4437(3) 0.3957(3) 0.6740(3) 0.0529(7) Uani 1 1 d . . . . .
C2 C 0.5289(3) 0.5039(2) 0.6970(3) 0.0537(7) Uani 1 1 d . . . . .
H2 H 0.585122 0.512345 0.652875 0.064 Uiso 1 1 calc R . . . .
C11 C 0.3981(3) 0.6546(3) 0.9276(2) 0.0538(7) Uani 1 1 d . . . . .
C6 C 0.2904(3) 0.5781(3) 0.9454(3) 0.0576(7) Uani 1 1 d . . . . .
C3 C 0.5422(3) 0.6152(2) 0.7896(3) 0.0519(7) Uani 1 1 d . . . . .
H3 H 0.639223 0.625318 0.857573 0.062 Uiso 1 1 calc R . . . .
C12 C 0.5194(3) 0.7394(3) 0.7287(3) 0.0539(7) Uani 1 1 d . . . . .
C13 C 0.6208(3) 0.8416(3) 0.7433(3) 0.0614(8) Uani 1 1 d . . . . .
H13 H 0.718009 0.846159 0.795405 0.074 Uiso 1 1 calc R . . . .
C20 C 0.1695(3) 0.3534(3) 0.8694(3) 0.0661(8) Uani 1 1 d . . . . .
C17 C 0.2751(3) 0.2556(3) 0.4805(3) 0.0664(8) Uani 1 1 d . . . . .
C16 C 0.4237(3) 0.2829(3) 0.5819(3) 0.0629(8) Uani 1 1 d . . . . .
H16A H 0.489887 0.298736 0.543913 0.076 Uiso 1 1 calc R . . . .
H16B H 0.447198 0.207506 0.626682 0.076 Uiso 1 1 calc R . . . .
C10 C 0.4431(3) 0.7792(3) 0.9881(3) 0.0674(8) Uani 1 1 d . . . . .
H10 H 0.514067 0.831741 0.978034 0.081 Uiso 1 1 calc R . . . .
C14 C 0.5559(4) 0.9386(3) 0.6676(3) 0.0722(9) Uani 1 1 d . . . . .
H14 H 0.607483 1.014450 0.664345 0.087 Uiso 1 1 calc R . . . .
C21 C 0.0883(3) 0.1294(3) 0.7801(3) 0.0768(9) Uani 1 1 d . . . . .
C7 C 0.2274(4) 0.6227(3) 1.0200(3) 0.0750(9) Uani 1 1 d . . . . .
H7 H 0.156146 0.571389 1.030833 0.090 Uiso 1 1 calc R . . . .
C15 C 0.4152(4) 0.9116(3) 0.6021(3) 0.0750(9) Uani 1 1 d . . . . .
H15 H 0.357770 0.966492 0.549740 0.090 Uiso 1 1 calc R . . . .
C9 C 0.3800(4) 0.8233(4) 1.0634(3) 0.0851(11) Uani 1 1 d . . . . .
H9 H 0.409457 0.906054 1.104787 0.102 Uiso 1 1 calc R . . . .
C8 C 0.2743(4) 0.7462(4) 1.0777(3) 0.0893(11) Uani 1 1 d . . . . .
H8 H 0.233191 0.778810 1.128265 0.107 Uiso 1 1 calc R . . . .
C22 C 0.1567(5) 0.0407(4) 0.7232(5) 0.1180(16) Uani 1 1 d . . . . .
H22A H 0.170832 0.079209 0.656559 0.177 Uiso 1 1 calc GR . . . .
H22B H 0.095551 -0.039520 0.690093 0.177 Uiso 1 1 calc GR . . . .
H22C H 0.247598 0.025610 0.786512 0.177 Uiso 1 1 calc GR . . . .
C24 C 0.0780(5) 0.0810(4) 0.8943(4) 0.1204(16) Uani 1 1 d . . . . .
H24A H 0.171305 0.066743 0.953883 0.181 Uiso 1 1 calc GR . . . .
H24B H 0.014575 0.001791 0.869939 0.181 Uiso 1 1 calc GR . . . .
H24C H 0.041417 0.143641 0.931953 0.181 Uiso 1 1 calc GR . . . .
C23 C -0.0537(5) 0.1595(4) 0.6842(5) 0.1307(18) Uani 1 1 d . . . . .
H23A H -0.086918 0.225936 0.720795 0.196 Uiso 1 1 calc GR . . . .
H23B H -0.122335 0.083602 0.658243 0.196 Uiso 1 1 calc GR . . . .
H23C H -0.042169 0.188049 0.612596 0.196 Uiso 1 1 calc GR . . . .
C18 C 0.0911(5) 0.3498(5) 0.3222(5) 0.1298(19) Uani 1 1 d . . . . .
H18A H 0.092359 0.399912 0.255986 0.156 Uiso 1 1 calc R . . . .
H18B H 0.058850 0.260669 0.287252 0.156 Uiso 1 1 calc R . . . .
C19 C 0.0021(7) 0.3930(10) 0.3677(8) 0.255(5) Uani 1 1 d . . . . .
H19A H -0.095264 0.365752 0.308532 0.383 Uiso 1 1 calc GR . . . .
H19B H 0.018487 0.485167 0.381097 0.383 Uiso 1 1 calc GR . . . .
H19C H 0.019334 0.358939 0.445939 0.383 Uiso 1 1 calc GR . . . .

loop_
_atom_site_aniso_label
_atom_site_aniso_U_11
_atom_site_aniso_U_22
_atom_site_aniso_U_33
_atom_site_aniso_U_23
_atom_site_aniso_U_13
_atom_site_aniso_U_12
S1 0.0754(6) 0.0693(6) 0.0903(7) 0.0260(5) 0.0313(5) 0.0170(4)
O1 0.0690(12) 0.0457(11) 0.0715(13) 0.0004(9) 0.0413(10) 0.0003(9)
O2 0.0731(13) 0.0605(13) 0.1017(17) -0.0038(12) 0.0529(13) -0.0107(10)
N1 0.0569(13) 0.0552(14) 0.0600(14) 0.0042(11) 0.0305(11) 0.0048(10)
O5 0.0772(15) 0.0678(15) 0.1002(18) 0.0124(13) 0.0219(13) 0.0073(12)
O4 0.1036(18) 0.0649(15) 0.109(2) -0.0052(14) 0.0399(16) -0.0176(13)
C5 0.0545(14) 0.0484(15) 0.0532(15) 0.0067(12) 0.0278(12) 0.0103(12)
C4 0.0529(14) 0.0458(14) 0.0492(15) 0.0081(12) 0.0212(12) 0.0089(11)
O3 0.110(2) 0.102(2) 0.149(3) -0.0148(17) 0.098(2) -0.0156(15)
C1 0.0577(15) 0.0487(15) 0.0606(17) 0.0109(13) 0.0313(13) 0.0139(12)
C2 0.0575(15) 0.0469(15) 0.0662(17) 0.0111(13) 0.0340(13) 0.0110(12)
C11 0.0603(16) 0.0544(16) 0.0469(15) 0.0090(12) 0.0214(13) 0.0135(13)
C6 0.0636(16) 0.0606(18) 0.0522(16) 0.0056(13) 0.0267(14) 0.0161(14)
C3 0.0537(14) 0.0472(15) 0.0560(16) 0.0102(12) 0.0237(12) 0.0071(11)
C12 0.0651(16) 0.0462(15) 0.0549(16) 0.0028(12) 0.0304(13) 0.0066(12)
C13 0.084(2) 0.0470(16) 0.0586(17) -0.0014(13) 0.0379(16) 0.0028(14)
C20 0.0614(17) 0.073(2) 0.0694(19) 0.0036(16) 0.0357(16) -0.0021(15)
C17 0.079(2) 0.0555(18) 0.075(2) -0.0026(16) 0.0450(17) 0.0033(16)
C16 0.0756(19) 0.0469(16) 0.079(2) 0.0039(14) 0.0448(17) 0.0124(14)
C10 0.083(2) 0.0563(18) 0.0614(18) -0.0016(15) 0.0302(16) 0.0070(15)
C14 0.108(3) 0.0445(17) 0.076(2) 0.0030(15) 0.053(2) 0.0000(16)
C21 0.073(2) 0.067(2) 0.091(2) 0.0030(18) 0.0416(19) -0.0177(16)
C7 0.082(2) 0.083(2) 0.070(2) 0.0016(18) 0.0426(18) 0.0143(18)
C15 0.110(3) 0.0538(18) 0.077(2) 0.0196(16) 0.050(2) 0.0252(18)
C9 0.116(3) 0.069(2) 0.074(2) -0.0090(18) 0.045(2) 0.016(2)
C8 0.109(3) 0.096(3) 0.077(2) -0.004(2) 0.053(2) 0.028(2)
C22 0.142(4) 0.068(2) 0.172(5) -0.017(3) 0.104(4) -0.019(2)
C24 0.150(4) 0.098(3) 0.125(4) 0.027(3) 0.075(3) -0.017(3)
C23 0.101(3) 0.117(4) 0.128(4) 0.004(3) 0.012(3) -0.024(3)
C18 0.080(3) 0.136(4) 0.139(4) 0.023(3) 0.012(3) 0.012(3)
C19 0.128(5) 0.404(14) 0.200(8) 0.065(8) 0.019(5) 0.100(8)

loop_
_atom_type_symbol
_atom_type_description
_atom_type_scat_dispersion_real
_atom_type_scat_dispersion_imag
_atom_type_scat_source
C C 0.0033 0.0016 'International Tables Vol C Tables 4.2.6.8 and 6.1.1.4'
H H 0.0000 0.0000 'International Tables Vol C Tables 4.2.6.8 and 6.1.1.4'
N N 0.0061 0.0033 'International Tables Vol C Tables 4.2.6.8 and 6.1.1.4'
O O 0.0106 0.0060 'International Tables Vol C Tables 4.2.6.8 and 6.1.1.4'
S S 0.1246 0.1234 'International Tables Vol C Tables 4.2.6.8 and 6.1.1.4'

loop_
_geom_angle_atom_site_label_1
_geom_angle_atom_site_label_2
_geom_angle_atom_site_label_3
_geom_angle
_geom_angle_site_symmetry_1
_geom_angle_site_symmetry_3
_geom_angle_publ_flag
C15 S1 C12 91.97(16) . . ?
C5 O1 C1 113.5(2) . . ?
C20 O2 C21 122.7(3) . . ?
C5 N1 C6 106.2(2) . . ?
C20 N1 C5 129.0(2) . . ?
C20 N1 C6 124.8(2) . . ?
C17 O5 C18 117.1(3) . . ?
O1 C5 N1 120.4(2) . . ?
C4 C5 O1 127.6(2) . . ?
C4 C5 N1 112.0(2) . . ?
C5 C4 C11 106.4(2) . . ?
C5 C4 C3 122.0(2) . . ?
C11 C4 C3 131.5(2) . . ?
O1 C1 C16 108.3(2) . . ?
C2 C1 O1 124.2(2) . . ?
C2 C1 C16 127.5(3) . . ?
C1 C2 H2 117.5 . . ?
C1 C2 C3 124.9(3) . . ?
C3 C2 H2 117.5 . . ?
C6 C11 C4 108.3(2) . . ?
C10 C11 C4 132.8(3) . . ?
C10 C11 C6 118.9(3) . . ?
C11 C6 N1 107.0(2) . . ?
C7 C6 N1 130.7(3) . . ?
C7 C6 C11 122.2(3) . . ?
C4 C3 C2 107.7(2) . . ?
C4 C3 H3 108.3 . . ?
C4 C3 C12 112.6(2) . . ?
C2 C3 H3 108.3 . . ?
C2 C3 C12 111.5(2) . . ?
C12 C3 H3 108.3 . . ?
C3 C12 S1 120.7(2) . . ?
C13 C12 S1 111.2(2) . . ?
C13 C12 C3 128.1(3) . . ?
C12 C13 H13 124.7 . . ?
C12 C13 C14 110.6(3) . . ?
C14 C13 H13 124.7 . . ?
O2 C20 N1 111.0(3) . . ?
O3 C20 O2 127.7(3) . . ?
O3 C20 N1 121.3(3) . . ?
O5 C17 C16 110.5(3) . . ?
O4 C17 O5 124.1(3) . . ?
O4 C17 C16 125.4(3) . . ?
C1 C16 H16A 108.9 . . ?
C1 C16 H16B 108.9 . . ?
C17 C16 C1 113.3(2) . . ?
C17 C16 H16A 108.9 . . ?
C17 C16 H16B 108.9 . . ?
H16A C16 H16B 107.7 . . ?
C11 C10 H10 120.7 . . ?
C9 C10 C11 118.6(3) . . ?
C9 C10 H10 120.7 . . ?
C13 C14 H14 123.0 . . ?
C15 C14 C13 114.0(3) . . ?
C15 C14 H14 123.0 . . ?
O2 C21 C22 102.2(3) . . ?
O2 C21 C24 110.0(3) . . ?
O2 C21 C23 107.4(3) . . ?
C22 C21 C24 112.0(4) . . ?
C22 C21 C23 112.0(4) . . ?
C24 C21 C23 112.6(4) . . ?
C6 C7 H7 121.4 . . ?
C8 C7 C6 117.1(3) . . ?
C8 C7 H7 121.4 . . ?
S1 C15 H15 123.9 . . ?
C14 C15 S1 112.2(2) . . ?
C14 C15 H15 123.9 . . ?
C10 C9 H9 119.6 . . ?
C8 C9 C10 120.8(3) . . ?
C8 C9 H9 119.6 . . ?
C7 C8 C9 122.3(3) . . ?
C7 C8 H8 118.9 . . ?
C9 C8 H8 118.9 . . ?
C21 C22 H22A 109.5 . . ?
C21 C22 H22B 109.5 . . ?
C21 C22 H22C 109.5 . . ?
H22A C22 H22B 109.5 . . ?
H22A C22 H22C 109.5 . . ?
H22B C22 H22C 109.5 . . ?
C21 C24 H24A 109.5 . . ?
C21 C24 H24B 109.5 . . ?
C21 C24 H24C 109.5 . . ?
H24A C24 H24B 109.5 . . ?
H24A C24 H24C 109.5 . . ?
H24B C24 H24C 109.5 . . ?
C21 C23 H23A 109.5 . . ?
C21 C23 H23B 109.5 . . ?
C21 C23 H23C 109.5 . . ?
H23A C23 H23B 109.5 . . ?
H23A C23 H23C 109.5 . . ?
H23B C23 H23C 109.5 . . ?
O5 C18 H18A 110.0 . . ?
O5 C18 H18B 110.0 . . ?
H18A C18 H18B 108.3 . . ?
C19 C18 O5 108.6(5) . . ?
C19 C18 H18A 110.0 . . ?
C19 C18 H18B 110.0 . . ?
C18 C19 H19A 109.5 . . ?
C18 C19 H19B 109.5 . . ?
C18 C19 H19C 109.5 . . ?
H19A C19 H19B 109.5 . . ?
H19A C19 H19C 109.5 . . ?
H19B C19 H19C 109.5 . . ?

loop_
_geom_bond_atom_site_label_1
_geom_bond_atom_site_label_2
_geom_bond_distance
_geom_bond_site_symmetry_2
_geom_bond_publ_flag
S1 C12 1.712(3) . ?
S1 C15 1.692(3) . ?
O1 C5 1.348(3) . ?
O1 C1 1.395(3) . ?
O2 C20 1.304(4) . ?
O2 C21 1.476(3) . ?
N1 C5 1.398(3) . ?
N1 C6 1.419(3) . ?
N1 C20 1.395(4) . ?
O5 C17 1.337(4) . ?
O5 C18 1.455(5) . ?
O4 C17 1.183(3) . ?
C5 C4 1.343(4) . ?
C4 C11 1.429(4) . ?
C4 C3 1.489(4) . ?
O3 C20 1.202(4) . ?
C1 C2 1.313(4) . ?
C1 C16 1.496(4) . ?
C2 H2 0.9300 . ?
C2 C3 1.506(4) . ?
C11 C6 1.408(4) . ?
C11 C10 1.394(4) . ?
C6 C7 1.378(4) . ?
C3 H3 0.9800 . ?
C3 C12 1.515(4) . ?
C12 C13 1.381(4) . ?
C13 H13 0.9300 . ?
C13 C14 1.420(4) . ?
C17 C16 1.490(4) . ?
C16 H16A 0.9700 . ?
C16 H16B 0.9700 . ?
C10 H10 0.9300 . ?
C10 C9 1.382(5) . ?
C14 H14 0.9300 . ?
C14 C15 1.327(5) . ?
C21 C22 1.504(5) . ?
C21 C24 1.506(5) . ?
C21 C23 1.508(5) . ?
C7 H7 0.9300 . ?
C7 C8 1.374(5) . ?
C15 H15 0.9300 . ?
C9 H9 0.9300 . ?
C9 C8 1.375(5) . ?
C8 H8 0.9300 . ?
C22 H22A 0.9600 . ?
C22 H22B 0.9600 . ?
C22 H22C 0.9600 . ?
C24 H24A 0.9600 . ?
C24 H24B 0.9600 . ?
C24 H24C 0.9600 . ?
C23 H23A 0.9600 . ?
C23 H23B 0.9600 . ?
C23 H23C 0.9600 . ?
C18 H18A 0.9700 . ?
C18 H18B 0.9700 . ?
C18 C19 1.340(9) . ?
C19 H19A 0.9600 . ?
C19 H19B 0.9600 . ?
C19 H19C 0.9600 . ?
